data_7204864
loop_
_publ_author_name
'Clarke, Caroline S.'
'Pascu, Sofia I.'
'Rawson, Jeremy M.'

_publ_section_title
;
 Further studies on the polymorphic dithiadiazolyl radical, ClCNSSN
;
_journal_issue 17
_journal_name_full CrystEngComm
_journal_page_first 79
_journal_paper_doi 10.1039/b403430a
_journal_volume 6
_journal_year 2004
_chemical_formula_moiety 'C Cl N2 S2'
_chemical_formula_sum 'C Cl N2 S2'
_chemical_formula_weight 139.60
_chemical_name_systematic
;
4-chloro-1,2,3,5-dithiadiazolyl
;
_space_group_IT_number 2
_symmetry_cell_setting triclinic
_symmetry_space_group_name_Hall '-P 1'
_symmetry_space_group_name_H-M 'P -1'
_atom_sites_solution_hydrogens geom
_atom_sites_solution_primary direct
_atom_sites_solution_secondary difmap
_audit_creation_method SHELXL-97
_cell_angle_alpha 102.7998(9)
_cell_angle_beta 90.1883(10)
_cell_angle_gamma 104.7607(11)
_cell_formula_units_Z 8
_cell_length_a 8.3393(2)
_cell_length_b 9.4759(2)
_cell_length_c 11.9105(3)
_cell_measurement_reflns_used 6822
_cell_measurement_temperature 293(2)
_cell_measurement_theta_max 27.48
_cell_measurement_theta_min 1.02
_cell_volume 885.74(4)
_computing_cell_refinement 'HKL Scalepack (Otwinowski & Minor 1997)'
_computing_data_collection 'Collect (Nonius B.V. 1998)'
_computing_data_reduction
;
HKL Denzo and Scalepack (Otwinski & Minor 1997)
;
_computing_publication_material 'SHELXL-97 (Sheldrick 1997)'
_computing_structure_refinement 'SHELXL-97 (Sheldrick 1997)'
_computing_structure_solution 'SHELXS-97 (Sheldrick 1997)'
_diffrn_ambient_temperature 293(2)
_diffrn_measured_fraction_theta_full 0.982
_diffrn_measured_fraction_theta_max 0.982
_diffrn_measurement_device_type 'Nonius Kappa CCD'
_diffrn_measurement_method 'Thin slice \w and \f scans'
_diffrn_radiation_monochromator graphite
_diffrn_radiation_source 'fine-focus sealed tube'
_diffrn_radiation_type MoK\a
_diffrn_radiation_wavelength 0.71073
_diffrn_reflns_av_R_equivalents 0.0325
_diffrn_reflns_av_sigmaI/netI 0.0340
_diffrn_reflns_limit_h_max 10
_diffrn_reflns_limit_h_min -10
_diffrn_reflns_limit_k_max 12
_diffrn_reflns_limit_k_min -12
_diffrn_reflns_limit_l_max 15
_diffrn_reflns_limit_l_min -15
_diffrn_reflns_number 9276
_diffrn_reflns_theta_full 27.48
_diffrn_reflns_theta_max 27.48
_diffrn_reflns_theta_min 3.52
_diffrn_standards_number 0
_exptl_absorpt_coefficient_mu 1.619
_exptl_absorpt_correction_T_max 0.696
_exptl_absorpt_correction_T_min 0.582
_exptl_absorpt_correction_type multi-scan
_exptl_absorpt_process_details
;
multi-scan from symmetry-related measurements
Sortav (Blessing 1995)
;
_exptl_crystal_colour black
_exptl_crystal_density_diffrn 2.094
_exptl_crystal_density_method 'not measured'
_exptl_crystal_description block
_exptl_crystal_F_000 552
_exptl_crystal_size_max 0.46
_exptl_crystal_size_mid 0.23
_exptl_crystal_size_min 0.23
_refine_diff_density_max 0.376
_refine_diff_density_min -0.421
_refine_diff_density_rms 0.079
_refine_ls_extinction_method none
_refine_ls_goodness_of_fit_ref 1.070
_refine_ls_hydrogen_treatment mixed
_refine_ls_matrix_type full
_refine_ls_number_parameters 217
_refine_ls_number_reflns 3994
_refine_ls_number_restraints 0
_refine_ls_restrained_S_all 1.070
_refine_ls_R_factor_all 0.0278
_refine_ls_R_factor_gt 0.0258
_refine_ls_shift/su_max 0.001
_refine_ls_shift/su_mean 0.000
_refine_ls_structure_factor_coef Fsqd
_refine_ls_weighting_details 'calc w=1/[\s^2^(Fo^2^)+(0.0274P)^2^+0.5063P] where P=(Fo^2^+2Fc^2^)/3'
_refine_ls_weighting_scheme calc
_refine_ls_wR_factor_gt 0.0669
_refine_ls_wR_factor_ref 0.0681
_reflns_number_gt 3781
_reflns_number_total 3994
_reflns_threshold_expression >2sigma(I)
_cod_data_source_file b403430a.txt
_cod_data_source_block jr0338
_cod_depositor_comments
;
The following automatic conversions were performed:
'_symmetry_cell_setting' value 'Triclinic' changed to 'triclinic'
according to '/home/saulius/struct/CIF-dictionaries/cif_core.dic'
dictionary named 'cif_core.dic' version 2.4.1 from 2010-06-29.

Automatic conversion script
Id: cif_fix_enum 1527 2010-12-29 10:47:43Z saulius 
;
_cod_original_sg_symbol_H-M P-1
_cod_database_code 7204864

loop_
_symmetry_equiv_pos_as_xyz
'x, y, z'
'-x, -y, -z'

loop_
_atom_site_label
_atom_site_type_symbol
_atom_site_fract_x
_atom_site_fract_y
_atom_site_fract_z
_atom_site_U_iso_or_equiv
_atom_site_adp_type
_atom_site_occupancy
_atom_site_symmetry_multiplicity
_atom_site_calc_flag
_atom_site_refinement_flags
_atom_site_disorder_assembly
_atom_site_disorder_group
Cl1 Cl -0.04713(6) 0.67270(6) 0.69024(6) 0.04434(14) Uani 1 1 d . . .
C11 C 0.0777(2) 0.55154(19) 0.65682(15) 0.0237(3) Uani 1 1 d . . .
N11 N 0.21691(19) 0.60018(17) 0.60725(13) 0.0279(3) Uani 1 1 d . . .
N12 N 0.02667(17) 0.42116(16) 0.68445(13) 0.0232(3) Uani 1 1 d . . .
S11 S 0.32517(6) 0.47544(5) 0.58200(4) 0.02946(11) Uani 1 1 d . . .
S12 S 0.15854(5) 0.31592(5) 0.65153(4) 0.02379(10) Uani 1 1 d . . .
Cl2 Cl 0.14417(6) 0.35977(5) 0.96877(4) 0.03139(11) Uani 1 1 d . . .
C21 C 0.2743(2) 0.49562(18) 0.91302(14) 0.0217(3) Uani 1 1 d . . .
N21 N 0.40787(18) 0.46305(17) 0.86372(13) 0.0259(3) Uani 1 1 d . . .
N22 N 0.23315(18) 0.62264(16) 0.92037(12) 0.0238(3) Uani 1 1 d . . .
S21 S 0.51786(5) 0.59911(5) 0.81184(4) 0.02510(10) Uani 1 1 d . . .
S22 S 0.36496(5) 0.74139(5) 0.86189(4) 0.02296(10) Uani 1 1 d . . .
Cl3 Cl 0.15831(6) 1.02124(5) 1.09678(4) 0.03441(12) Uani 1 1 d . . .
C31 C 0.2263(2) 1.04076(18) 1.23714(15) 0.0215(3) Uani 1 1 d . . .
N31 N 0.12315(17) 0.96701(17) 1.30200(13) 0.0251(3) Uani 1 1 d . . .
N32 N 0.37796(18) 1.12510(16) 1.26987(12) 0.0235(3) Uani 1 1 d . . .
S31 S 0.20339(5) 0.99293(5) 1.43319(4) 0.02472(10) Uani 1 1 d . . .
S32 S 0.43028(5) 1.13623(5) 1.40622(4) 0.02347(10) Uani 1 1 d . . .
Cl4 Cl 0.73868(5) 0.96484(5) 1.22978(4) 0.03098(11) Uani 1 1 d . . .
C41 C 0.5462(2) 0.85427(18) 1.24498(14) 0.0205(3) Uani 1 1 d . . .
N41 N 0.52245(17) 0.81790(16) 1.34714(12) 0.0223(3) Uani 1 1 d . . .
N42 N 0.43424(17) 0.81443(16) 1.15831(12) 0.0220(3) Uani 1 1 d . . .
S41 S 0.33173(5) 0.71833(5) 1.35440(3) 0.02102(10) Uani 1 1 d . . .
S42 S 0.25667(5) 0.70950(5) 1.18589(3) 0.02064(10) Uani 1 1 d . . .

loop_
_atom_site_aniso_label
_atom_site_aniso_U_11
_atom_site_aniso_U_22
_atom_site_aniso_U_33
_atom_site_aniso_U_23
_atom_site_aniso_U_13
_atom_site_aniso_U_12
Cl1 0.0291(2) 0.0300(2) 0.0765(4) 0.0109(2) -0.0045(2) 0.01348(19)
C11 0.0217(8) 0.0226(8) 0.0261(8) 0.0050(6) -0.0044(6) 0.0049(6)
N11 0.0293(8) 0.0259(7) 0.0295(8) 0.0129(6) 0.0012(6) 0.0033(6)
N12 0.0174(6) 0.0233(7) 0.0280(7) 0.0065(6) 0.0008(5) 0.0032(5)
S11 0.0287(2) 0.0302(2) 0.0276(2) 0.00682(18) 0.01202(17) 0.00394(18)
S12 0.0227(2) 0.01913(19) 0.0285(2) 0.00490(16) 0.00453(16) 0.00417(15)
Cl2 0.0330(2) 0.0280(2) 0.0315(2) 0.01445(18) 0.00278(17) -0.00143(18)
C21 0.0226(8) 0.0215(8) 0.0199(7) 0.0069(6) -0.0017(6) 0.0020(6)
N21 0.0233(7) 0.0230(7) 0.0340(8) 0.0126(6) 0.0009(6) 0.0058(6)
N22 0.0260(7) 0.0226(7) 0.0230(7) 0.0069(6) 0.0045(5) 0.0053(6)
S21 0.01790(19) 0.0249(2) 0.0341(2) 0.01081(17) 0.00235(16) 0.00500(16)
S22 0.0267(2) 0.01896(19) 0.0240(2) 0.00672(15) 0.00296(16) 0.00574(16)
Cl3 0.0368(3) 0.0363(3) 0.0300(2) 0.01164(19) -0.01260(18) 0.00604(19)
C31 0.0204(8) 0.0190(7) 0.0256(8) 0.0053(6) -0.0026(6) 0.0058(6)
N31 0.0182(7) 0.0262(7) 0.0315(8) 0.0081(6) -0.0007(6) 0.0056(6)
N32 0.0247(7) 0.0227(7) 0.0219(7) 0.0076(6) -0.0013(5) 0.0018(6)
S31 0.0232(2) 0.0260(2) 0.0241(2) 0.00553(16) 0.00666(16) 0.00499(16)
S32 0.0243(2) 0.0216(2) 0.0203(2) 0.00434(15) -0.00203(15) -0.00100(16)
Cl4 0.0178(2) 0.0322(2) 0.0471(3) 0.0203(2) 0.00519(17) 0.00433(16)
C41 0.0185(7) 0.0204(7) 0.0256(8) 0.0087(6) 0.0033(6) 0.0075(6)
N41 0.0178(6) 0.0253(7) 0.0242(7) 0.0086(6) -0.0014(5) 0.0037(5)
N42 0.0213(7) 0.0251(7) 0.0216(7) 0.0085(5) 0.0037(5) 0.0072(6)
S41 0.01995(19) 0.0225(2) 0.02044(19) 0.00858(15) -0.00038(14) 0.00209(15)
S42 0.01999(19) 0.0215(2) 0.01883(19) 0.00365(15) -0.00183(14) 0.00345(15)

loop_
_atom_type_symbol
_atom_type_description
_atom_type_scat_dispersion_real
_atom_type_scat_dispersion_imag
_atom_type_scat_source
C C 0.0033 0.0016 'International Tables Vol C Tables 4.2.6.8 and 6.1.1.4'
N N 0.0061 0.0033 'International Tables Vol C Tables 4.2.6.8 and 6.1.1.4'
S S 0.1246 0.1234 'International Tables Vol C Tables 4.2.6.8 and 6.1.1.4'
Cl Cl 0.1484 0.1585 'International Tables Vol C Tables 4.2.6.8 and 6.1.1.4'

loop_
_geom_angle_atom_site_label_1
_geom_angle_atom_site_label_2
_geom_angle_atom_site_label_3
_geom_angle
_geom_angle_site_symmetry_1
_geom_angle_site_symmetry_3
_geom_angle_publ_flag
N12 C11 N11 126.57(16) . . ?
N12 C11 Cl1 116.77(13) . . ?
N11 C11 Cl1 116.65(13) . . ?
C11 N11 S11 111.66(12) . . ?
C11 N12 S12 112.58(12) . . ?
C11 N12 S41 115.18(11) . 2_567 ?
S12 N12 S41 119.53(7) . 2_567 ?
C11 N12 S42 133.21(12) . 2_567 ?
S12 N12 S42 113.86(7) . 2_567 ?
S41 N12 S42 41.14(2) 2_567 2_567 ?
N11 S11 S12 95.42(6) . . ?
N11 S11 S21 92.85(6) . . ?
S12 S11 S21 89.95(2) . . ?
N11 S11 N41 152.77(6) . 2_667 ?
S12 S11 N41 62.85(3) . 2_667 ?
S21 S11 N41 72.17(3) . 2_667 ?
N12 S12 S11 93.77(5) . . ?
N12 S12 N41 162.93(6) . 2_667 ?
S11 S12 N41 81.84(3) . 2_667 ?
N22 C21 N21 125.13(16) . . ?
N22 C21 Cl2 117.64(13) . . ?
N21 C21 Cl2 117.22(13) . . ?
C21 N21 S21 112.30(12) . . ?
C21 N22 S22 112.91(12) . . ?
C21 N22 S42 95.04(10) . . ?
S22 N22 S42 113.62(7) . . ?
N21 S21 S22 95.33(6) . . ?
N21 S21 S11 91.58(6) . . ?
S22 S21 S11 90.25(2) . . ?
N22 S22 S21 94.33(6) . . ?
N22 S22 N42 67.27(6) . . ?
S21 S22 N42 99.56(3) . . ?
N32 C31 N31 125.85(16) . . ?
N32 C31 Cl3 116.85(13) . . ?
N31 C31 Cl3 117.28(13) . . ?
C31 N31 S31 112.55(12) . . ?
C31 N32 S32 112.75(12) . . ?
C31 N32 S22 130.36(11) . 2_677 ?
S32 N32 S22 116.44(7) . 2_677 ?
C31 N32 S21 116.93(11) . 2_677 ?
S32 N32 S21 116.61(7) . 2_677 ?
S22 N32 S21 42.18(2) 2_677 2_677 ?
N31 S31 S32 94.77(6) . . ?
N31 S31 S41 89.26(5) . . ?
S32 S31 S41 91.97(2) . . ?
N32 S32 S31 94.05(5) . . ?
N42 C41 N41 125.37(15) . . ?
N42 C41 Cl4 118.54(13) . . ?
N41 C41 Cl4 116.08(12) . . ?
C41 N41 S41 112.04(11) . . ?
C41 N41 S32 155.47(11) . 2_678 ?
S41 N41 S32 88.69(6) . 2_678 ?
C41 N41 S31 118.32(10) . 2_678 ?
S41 N41 S31 127.11(7) . 2_678 ?
S32 N41 S31 38.71(2) 2_678 2_678 ?
C41 N42 S42 112.87(12) . . ?
C41 N42 S22 145.88(11) . . ?
S42 N42 S22 97.78(6) . . ?
N41 S41 S42 94.84(5) . . ?
N41 S41 S31 93.19(5) . . ?
S42 S41 S31 88.811(19) . . ?
N42 S42 S41 94.79(5) . . ?
N42 S42 N22 79.24(6) . . ?
S41 S42 N22 158.97(4) . . ?

loop_
_geom_bond_atom_site_label_1
_geom_bond_atom_site_label_2
_geom_bond_distance
_geom_bond_site_symmetry_2
_geom_bond_publ_flag
Cl1 C11 1.7233(18) . ?
C11 N12 1.315(2) . ?
C11 N11 1.327(2) . ?
N11 S11 1.6403(17) . ?
N12 S12 1.6570(15) . ?
N12 S41 2.9328(14) 2_567 ?
N12 S42 2.9802(15) 2_567 ?
S11 S12 2.0960(6) . ?
S11 S21 3.0065(7) . ?
S11 N41 3.5897(15) 2_667 ?
S12 N41 3.2270(15) 2_667 ?
Cl2 C21 1.7167(17) . ?
C21 N22 1.318(2) . ?
C21 N21 1.334(2) . ?
N21 S21 1.6247(15) . ?
N22 S22 1.6376(15) . ?
N22 S42 3.0785(15) . ?
S21 S22 2.0794(6) . ?
S22 N42 3.4608(15) . ?
Cl3 C31 1.7187(17) . ?
C31 N32 1.316(2) . ?
C31 N31 1.328(2) . ?
N31 S31 1.6398(15) . ?
N32 S32 1.6539(14) . ?
N32 S22 2.8599(15) 2_677 ?
N32 S21 2.9166(15) 2_677 ?
S31 S32 2.1012(6) . ?
S31 S41 3.0234(6) . ?
Cl4 C41 1.7136(17) . ?
C41 N42 1.312(2) . ?
C41 N41 1.338(2) . ?
N41 S41 1.6430(14) . ?
N41 S32 2.8832(15) 2_678 ?
N41 S31 3.3287(14) 2_678 ?
N42 S42 1.6392(14) . ?
S41 S42 2.0778(5) . ?
